data_2216668
loop_
_publ_author_name
'Sarojini, B. K.'
'Narayana, B.'
'Mustafa, K.'
'Yathirajan, H. S.'
'Bolte, Michael'

_publ_section_title
;
 5-Diethylamino-2-[(<i>Z</i>)-(4-methyl-3-nitrophenyl)iminomethyl]phenol
;
_journal_coeditor_code NC2072
_journal_issue 12
_journal_name_full 'Acta Crystallographica Section E'
_journal_page_first o4782
_journal_page_last o4782
_journal_paper_doi 10.1107/S1600536807058734
_journal_volume 63
_journal_year 2007
_chemical_formula_iupac 'C18 H21 N3 O3'
_chemical_formula_moiety 'C18 H21 N3 O3'
_chemical_formula_sum 'C18 H21 N3 O3'
_chemical_formula_weight 327.38
_chemical_name_systematic
;
5-Diethylamino-2-[(Z)-(4-methyl-3-nitrophenyl)iminomethyl]phenol
;
_space_group_IT_number 14
_symmetry_cell_setting monoclinic
_symmetry_space_group_name_Hall '-P 2yn'
_symmetry_space_group_name_H-M 'P 1 21/n 1'
_atom_sites_solution_hydrogens geom
_atom_sites_solution_primary direct
_atom_sites_solution_secondary difmap
_audit_creation_method SHELXL-97
_cell_angle_alpha 90.00
_cell_angle_beta 103.571(5)
_cell_angle_gamma 90.00
_cell_formula_units_Z 4
_cell_length_a 7.3157(4)
_cell_length_b 22.3708(10)
_cell_length_c 10.3849(6)
_cell_measurement_reflns_used 32963
_cell_measurement_temperature 173(2)
_cell_measurement_theta_max 27.5
_cell_measurement_theta_min 2.8
_cell_volume 1652.12(15)
_computing_cell_refinement 'X-Area (Stoe & Cie, 2001)'
_computing_data_collection 'X-Area (Stoe & Cie, 2001)'
_computing_data_reduction 'X-Area (Stoe & Cie, 2001)'
_computing_molecular_graphics 'XP in SHELXTL-Plus (Sheldrick, 1991)'
_computing_publication_material 'SHELXL97 and PLATON (Spek, 2003)'
_computing_structure_refinement 'SHELXL97 (Sheldrick, 1997)'
_computing_structure_solution 'SHELXS97 (Sheldrick, 1990)'
_diffrn_ambient_temperature 173(2)
_diffrn_measured_fraction_theta_full 0.998
_diffrn_measured_fraction_theta_max 0.993
_diffrn_measurement_device_type 'STOE IPDS II two-circle-diffractometer'
_diffrn_measurement_method \w
_diffrn_radiation_monochromator graphite
_diffrn_radiation_source 'fine-focus sealed tube'
_diffrn_radiation_type MoK\a
_diffrn_radiation_wavelength 0.71073
_diffrn_reflns_av_R_equivalents 0.0316
_diffrn_reflns_av_sigmaI/netI 0.0131
_diffrn_reflns_limit_h_max 9
_diffrn_reflns_limit_h_min -9
_diffrn_reflns_limit_k_max 28
_diffrn_reflns_limit_k_min -29
_diffrn_reflns_limit_l_max 12
_diffrn_reflns_limit_l_min -13
_diffrn_reflns_number 34345
_diffrn_reflns_theta_full 25.00
_diffrn_reflns_theta_max 27.63
_diffrn_reflns_theta_min 2.72
_diffrn_standards_number 0
_exptl_absorpt_coefficient_mu 0.091
_exptl_absorpt_correction_type none
_exptl_crystal_colour orange
_exptl_crystal_density_diffrn 1.316
_exptl_crystal_density_method 'not measured'
_exptl_crystal_description block
_exptl_crystal_F_000 696
_exptl_crystal_size_max 0.41
_exptl_crystal_size_mid 0.37
_exptl_crystal_size_min 0.33
_refine_diff_density_max 0.839
_refine_diff_density_min -0.655
_refine_ls_extinction_coef 0.055(7)
_refine_ls_extinction_expression Fc^*^=kFc[1+0.001xFc^2^\l^3^/sin(2\q)]^-1/4^
_refine_ls_extinction_method SHELXL
_refine_ls_goodness_of_fit_ref 0.973
_refine_ls_hydrogen_treatment mixed
_refine_ls_matrix_type full
_refine_ls_number_parameters 242
_refine_ls_number_reflns 3823
_refine_ls_number_restraints 9
_refine_ls_restrained_S_all 0.984
_refine_ls_R_factor_all 0.0729
_refine_ls_R_factor_gt 0.0663
_refine_ls_shift/su_max 0.000
_refine_ls_shift/su_mean 0.000
_refine_ls_structure_factor_coef Fsqd
_refine_ls_weighting_details 'calc w=1/[\s^2^(Fo^2^)+(0.1026P)^2^+1.2402P] where P=(Fo^2^+2Fc^2^)/3'
_refine_ls_weighting_scheme calc
_refine_ls_wR_factor_gt 0.1861
_refine_ls_wR_factor_ref 0.1919
_reflns_number_gt 3334
_reflns_number_total 3823
_reflns_threshold_expression I>2\s(I)
_cod_data_source_file nc2072.cif
_cod_data_source_block I
_cod_depositor_comments
;
The following automatic conversions were performed:
'_symmetry_cell_setting' value 'Monoclinic' changed to 'monoclinic'
according to '/home/saulius/struct/CIF-dictionaries/cif_core.dic'
dictionary named 'cif_core.dic' version 2.4.1 from 2010-06-29.

Automatic conversion script
Id: cif_fix_enum 1527 2010-12-29 10:47:43Z saulius 

The following automatic conversions were performed:

'_symmetry_cell_setting' value 'Monoclinic' changed to 'monoclinic'
according to /home/saulius/struct/CIF-dictionaries/cif_core.dic
dictionary named 'cif_core.dic' version 2.4.1 from 2010-06-29.

Automatic conversion script
Id: cif_fix_values 1715 2011-07-08 13:25:40Z adriana 
;
_cod_original_sg_symbol_H-M 'P 21/n'
_cod_database_code 2216668
_cod_database_fobs_code 2216668

loop_
_symmetry_equiv_pos_as_xyz
'x, y, z'
'-x+1/2, y+1/2, -z+1/2'
'-x, -y, -z'
'x-1/2, -y-1/2, z-1/2'

loop_
_atom_site_type_symbol
_atom_site_label
_atom_site_fract_x
_atom_site_fract_y
_atom_site_fract_z
_atom_site_U_iso_or_equiv
_atom_site_adp_type
_atom_site_calc_flag
_atom_site_refinement_flags
_atom_site_occupancy
_atom_site_disorder_assembly
_atom_site_disorder_group
O O1 0.38176(19) 0.59715(6) 0.59143(14) 0.0370(3) Uani d . 1 . .
H H1 0.322(5) 0.5734(15) 0.526(3) 0.081(10) Uiso d . 1 . .
O O2 0.0769(3) 0.39185(11) -0.12486(19) 0.0797(7) Uani d . 1 . .
O O3 0.3429(2) 0.43512(10) -0.05554(17) 0.0634(5) Uani d . 1 . .
N N1 0.3258(2) 0.53706(7) 0.37122(14) 0.0319(3) Uani d . 1 . .
N N2 0.1885(2) 0.41980(8) -0.04052(16) 0.0422(4) Uani d . 1 . .
C C1 0.2115(2) 0.49854(8) 0.27839(17) 0.0313(4) Uani d . 1 . .
C C2 0.2568(2) 0.47627(8) 0.16421(17) 0.0319(4) Uani d . 1 . .
H H2 0.3738 0.4860 0.1448 0.038 Uiso calc R 1 . .
C C3 0.1293(2) 0.43970(8) 0.07904(17) 0.0331(4) Uani d . 1 . .
C C4 -0.0456(3) 0.42242(9) 0.10075(18) 0.0363(4) Uani d . 1 . .
C C5 -0.0846(3) 0.44508(10) 0.2170(2) 0.0429(5) Uani d . 1 . .
H H5 -0.2005 0.4348 0.2377 0.051 Uiso calc R 1 . .
C C6 0.0388(3) 0.48186(9) 0.30300(19) 0.0400(4) Uani d . 1 . .
H H6 0.0054 0.4961 0.3806 0.048 Uiso calc R 1 . .
C C7 -0.1915(3) 0.38345(10) 0.0125(2) 0.0460(5) Uani d . 1 . .
H H7A -0.2978 0.3776 0.0536 0.069 Uiso calc R 1 . .
H H7B -0.1358 0.3446 0.0005 0.069 Uiso calc R 1 . .
H H7C -0.2355 0.4029 -0.0738 0.069 Uiso calc R 1 . .
C C8 0.4853(2) 0.55697(8) 0.35579(16) 0.0314(4) Uani d . 1 . .
H H8 0.5288 0.5445 0.2808 0.038 Uiso calc R 1 . .
C C11 0.5982(2) 0.59736(7) 0.44885(16) 0.0303(4) Uani d . 1 . .
C C12 0.5429(2) 0.61720(7) 0.56401(16) 0.0289(4) Uani d . 1 . .
C C13 0.6516(3) 0.65743(8) 0.65132(18) 0.0336(4) Uani d . 1 . .
H H13 0.6094 0.6708 0.7262 0.040 Uiso calc R 1 . .
C C14 0.8232(3) 0.67875(10) 0.6305(2) 0.0485(6) Uani d . 1 A .
C C15 0.8784(3) 0.65861(11) 0.5147(2) 0.0545(6) Uani d . 1 . .
H H15 0.9933 0.6723 0.4976 0.065 Uiso calc R 1 . .
C C16 0.7681(3) 0.61986(9) 0.42803(19) 0.0413(5) Uani d . 1 . .
H H16 0.8078 0.6078 0.3512 0.050 Uiso calc R 1 . .
N N21 0.9350(3) 0.71679(12) 0.7186(2) 0.0826(9) Uani d D 1 . .
C C21 0.8793(3) 0.74053(10) 0.8340(2) 0.0443(5) Uani d D 1 A .
H H21A 0.9936 0.7539 0.8991 0.053 Uiso calc R 1 . .
H H21B 0.8223 0.7078 0.8756 0.053 Uiso calc R 1 . .
C C22 0.7429(4) 0.79165(10) 0.8061(3) 0.0570(6) Uani d D 1 . .
H H22A 0.7130 0.8047 0.8889 0.086 Uiso calc R 1 A .
H H22B 0.6275 0.7787 0.7437 0.086 Uiso calc R 1 . .
H H22C 0.7992 0.8249 0.7676 0.086 Uiso calc R 1 . .
C C23 1.1389(6) 0.72798(15) 0.7141(3) 0.0403(10) Uani d PD 0.602(7) A 1
H H23A 1.2166 0.7372 0.8035 0.048 Uiso calc PR 0.602(7) A 1
H H23B 1.1925 0.6927 0.6787 0.048 Uiso calc PR 0.602(7) A 1
C C24 1.1300(7) 0.78111(17) 0.6227(4) 0.0508(11) Uani d PD 0.602(7) A 1
H H24A 1.2571 0.7911 0.6143 0.076 Uiso calc PR 0.602(7) A 1
H H24B 1.0761 0.8154 0.6594 0.076 Uiso calc PR 0.602(7) A 1
H H24C 1.0511 0.7712 0.5353 0.076 Uiso calc PR 0.602(7) A 1
C C23' 1.0482(7) 0.7645(2) 0.6538(5) 0.0332(13) Uani d PD 0.398(7) A 2
H H23C 1.0022 0.7664 0.5563 0.040 Uiso calc PR 0.398(7) A 2
H H23D 1.0447 0.8048 0.6922 0.040 Uiso calc PR 0.398(7) A 2
C C24' 1.2430(8) 0.7363(3) 0.6948(6) 0.0449(15) Uani d PD 0.398(7) A 2
H H24D 1.3333 0.7610 0.6621 0.067 Uiso calc PR 0.398(7) A 2
H H24E 1.2396 0.6961 0.6569 0.067 Uiso calc PR 0.398(7) A 2
H H24F 1.2813 0.7338 0.7916 0.067 Uiso calc PR 0.398(7) A 2

loop_
_atom_site_aniso_label
_atom_site_aniso_U_11
_atom_site_aniso_U_22
_atom_site_aniso_U_33
_atom_site_aniso_U_12
_atom_site_aniso_U_13
_atom_site_aniso_U_23
O1 0.0384(7) 0.0395(7) 0.0379(7) -0.0090(5) 0.0184(6) -0.0085(6)
O2 0.0791(13) 0.1144(17) 0.0515(10) -0.0434(12) 0.0274(9) -0.0426(11)
O3 0.0452(9) 0.0981(14) 0.0518(9) -0.0122(9) 0.0212(7) -0.0298(9)
N1 0.0352(8) 0.0312(7) 0.0286(7) 0.0030(6) 0.0062(6) -0.0011(6)
N2 0.0437(9) 0.0513(10) 0.0318(8) -0.0039(7) 0.0089(7) -0.0086(7)
C1 0.0333(8) 0.0316(8) 0.0277(8) 0.0048(6) 0.0048(6) 0.0006(6)
C2 0.0306(8) 0.0351(9) 0.0296(8) 0.0027(7) 0.0064(6) 0.0007(7)
C3 0.0353(9) 0.0373(9) 0.0256(8) 0.0035(7) 0.0051(7) -0.0004(7)
C4 0.0340(9) 0.0396(10) 0.0331(9) -0.0006(7) 0.0034(7) 0.0012(7)
C5 0.0342(9) 0.0546(12) 0.0416(10) -0.0046(8) 0.0125(8) -0.0033(9)
C6 0.0387(10) 0.0495(11) 0.0341(9) 0.0009(8) 0.0130(7) -0.0055(8)
C7 0.0405(10) 0.0505(12) 0.0428(11) -0.0081(9) 0.0016(8) -0.0032(9)
C8 0.0389(9) 0.0300(8) 0.0258(8) 0.0041(7) 0.0085(7) 0.0008(6)
C11 0.0374(9) 0.0279(8) 0.0271(8) 0.0014(6) 0.0107(7) 0.0010(6)
C12 0.0334(8) 0.0265(8) 0.0292(8) 0.0007(6) 0.0118(6) 0.0028(6)
C13 0.0409(9) 0.0336(9) 0.0311(8) -0.0050(7) 0.0178(7) -0.0050(7)
C14 0.0539(12) 0.0533(12) 0.0470(11) -0.0231(10) 0.0295(10) -0.0202(9)
C15 0.0573(13) 0.0635(14) 0.0552(13) -0.0289(11) 0.0382(11) -0.0256(11)
C16 0.0515(11) 0.0436(10) 0.0362(9) -0.0083(8) 0.0248(8) -0.0083(8)
N21 0.0802(15) 0.1071(19) 0.0811(16) -0.0645(14) 0.0604(13) -0.0646(15)
C21 0.0471(11) 0.0501(11) 0.0397(10) -0.0118(9) 0.0181(8) -0.0151(9)
C22 0.0653(15) 0.0449(12) 0.0582(14) -0.0102(10) 0.0090(11) 0.0005(10)
C23 0.036(2) 0.0433(18) 0.0420(17) -0.0064(14) 0.0097(14) -0.0062(14)
C24 0.060(3) 0.045(2) 0.053(2) -0.0138(18) 0.0234(19) -0.0036(16)
C23' 0.032(2) 0.028(2) 0.043(3) -0.0066(18) 0.017(2) -0.0013(19)
C24' 0.029(3) 0.052(3) 0.055(3) -0.003(2) 0.014(2) -0.007(2)

loop_
_atom_type_symbol
_atom_type_description
_atom_type_scat_dispersion_real
_atom_type_scat_dispersion_imag
_atom_type_scat_source
C C 0.0033 0.0016 'International Tables Vol C Tables 4.2.6.8 and 6.1.1.4'
H H 0.0000 0.0000 'International Tables Vol C Tables 4.2.6.8 and 6.1.1.4'
N N 0.0061 0.0033 'International Tables Vol C Tables 4.2.6.8 and 6.1.1.4'
O O 0.0106 0.0060 'International Tables Vol C Tables 4.2.6.8 and 6.1.1.4'

loop_
_geom_angle_atom_site_label_1
_geom_angle_atom_site_label_2
_geom_angle_atom_site_label_3
_geom_angle
C12 O1 H1 109(2)
C8 N1 C1 122.18(15)
O2 N2 O3 122.25(18)
O2 N2 C3 118.63(17)
O3 N2 C3 118.95(16)
C2 C1 C6 117.71(16)
C2 C1 N1 125.28(16)
C6 C1 N1 117.01(15)
C3 C2 C1 119.52(16)
C3 C2 H2 120.2
C1 C2 H2 120.2
C2 C3 C4 124.06(16)
C2 C3 N2 115.27(16)
C4 C3 N2 120.67(16)
C5 C4 C3 114.64(17)
C5 C4 C7 118.31(18)
C3 C4 C7 127.04(17)
C6 C5 C4 122.57(18)
C6 C5 H5 118.7
C4 C5 H5 118.7
C5 C6 C1 121.49(17)
C5 C6 H6 119.3
C1 C6 H6 119.3
C4 C7 H7A 109.5
C4 C7 H7B 109.5
H7A C7 H7B 109.5
C4 C7 H7C 109.5
H7A C7 H7C 109.5
H7B C7 H7C 109.5
N1 C8 C11 121.82(16)
N1 C8 H8 119.1
C11 C8 H8 119.1
C16 C11 C12 117.06(16)
C16 C11 C8 120.85(16)
C12 C11 C8 122.08(16)
O1 C12 C13 118.13(15)
O1 C12 C11 120.53(15)
C13 C12 C11 121.34(16)
C12 C13 C14 120.99(16)
C12 C13 H13 119.5
C14 C13 H13 119.5
N21 C14 C13 121.52(18)
N21 C14 C15 121.00(18)
C13 C14 C15 117.47(18)
C16 C15 C14 120.91(18)
C16 C15 H15 119.5
C14 C15 H15 119.5
C15 C16 C11 122.20(17)
C15 C16 H16 118.9
C11 C16 H16 118.9
C14 N21 C21 122.56(18)
C14 N21 C23 121.1(2)
C21 N21 C23 115.5(2)
C14 N21 C23' 115.0(3)
C21 N21 C23' 112.2(2)
N21 C21 C22 114.9(2)
N21 C21 H21A 108.5
C22 C21 H21A 108.5
N21 C21 H21B 108.5
C22 C21 H21B 108.5
H21A C21 H21B 107.5
C21 C22 H22A 109.5
C21 C22 H22B 109.5
H22A C22 H22B 109.5
C21 C22 H22C 109.5
H22A C22 H22C 109.5
H22B C22 H22C 109.5
C24 C23 N21 104.5(3)
C24 C23 H23A 110.9
N21 C23 H23A 110.9
C24 C23 H23B 110.9
N21 C23 H23B 110.9
H23A C23 H23B 108.9
C23 C24 H24A 109.5
C23 C24 H24B 109.5
H24A C24 H24B 109.5
C23 C24 H24C 109.5
H24A C24 H24C 109.5
H24B C24 H24C 109.5
C24' C23' N21 98.7(4)
C24' C23' H23C 112.0
N21 C23' H23C 112.0
C24' C23' H23D 112.0
N21 C23' H23D 112.0
H23C C23' H23D 109.7
C23' C24' H24D 109.5
C23' C24' H24E 109.5
H24D C24' H24E 109.5
C23' C24' H24F 109.5
H24D C24' H24F 109.5
H24E C24' H24F 109.5

loop_
_geom_bond_atom_site_label_1
_geom_bond_atom_site_label_2
_geom_bond_distance
O1 C12 1.353(2)
O1 H1 0.89(3)
O2 N2 1.220(2)
O3 N2 1.225(2)
N1 C8 1.294(2)
N1 C1 1.411(2)
N2 C3 1.476(2)
C1 C2 1.396(2)
C1 C6 1.397(3)
C2 C3 1.391(2)
C2 H2 0.9500
C3 C4 1.404(3)
C4 C5 1.399(3)
C4 C7 1.510(3)
C5 C6 1.382(3)
C5 H5 0.9500
C6 H6 0.9500
C7 H7A 0.9800
C7 H7B 0.9800
C7 H7C 0.9800
C8 C11 1.435(2)
C8 H8 0.9500
C11 C16 1.404(3)
C11 C12 1.420(2)
C12 C13 1.388(2)
C13 C14 1.406(3)
C13 H13 0.9500
C14 N21 1.370(3)
C14 C15 1.429(3)
C15 C16 1.368(3)
C15 H15 0.9500
C16 H16 0.9500
N21 C21 1.454(3)
N21 C23 1.524(4)
N21 C23' 1.593(6)
C21 C22 1.501(3)
C21 H21A 0.9900
C21 H21B 0.9900
C22 H22A 0.9800
C22 H22B 0.9800
C22 H22C 0.9800
C23 C24 1.513(5)
C23 H23A 0.9900
C23 H23B 0.9900
C24 H24A 0.9800
C24 H24B 0.9800
C24 H24C 0.9800
C23' C24' 1.524(7)
C23' H23C 0.9900
C23' H23D 0.9900
C24' H24D 0.9800
C24' H24E 0.9800
C24' H24F 0.9800

loop_
_geom_hbond_atom_site_label_D
_geom_hbond_atom_site_label_H
_geom_hbond_atom_site_label_A
_geom_hbond_distance_DH
_geom_hbond_distance_HA
_geom_hbond_distance_DA
_geom_hbond_angle_DHA
O1 H1 N1 0.89(3) 1.80(3) 2.6010(19) 147(3)

loop_
_geom_torsion_atom_site_label_1
_geom_torsion_atom_site_label_2
_geom_torsion_atom_site_label_3
_geom_torsion_atom_site_label_4
_geom_torsion
C8 N1 C1 C2 2.0(3)
C8 N1 C1 C6 -177.52(16)
C6 C1 C2 C3 1.1(3)
N1 C1 C2 C3 -178.46(16)
C1 C2 C3 C4 -0.8(3)
C1 C2 C3 N2 178.49(16)
O2 N2 C3 C2 -173.9(2)
O3 N2 C3 C2 1.5(3)
O2 N2 C3 C4 5.5(3)
O3 N2 C3 C4 -179.13(19)
C2 C3 C4 C5 0.1(3)
N2 C3 C4 C5 -179.22(17)
C2 C3 C4 C7 179.40(18)
N2 C3 C4 C7 0.1(3)
C3 C4 C5 C6 0.4(3)
C7 C4 C5 C6 -178.99(19)
C4 C5 C6 C1 -0.1(3)
C2 C1 C6 C5 -0.6(3)
N1 C1 C6 C5 178.94(18)
C1 N1 C8 C11 178.33(15)
N1 C8 C11 C16 -178.02(17)
N1 C8 C11 C12 0.8(3)
C16 C11 C12 O1 -179.47(16)
C8 C11 C12 O1 1.6(3)
C16 C11 C12 C13 0.5(3)
C8 C11 C12 C13 -178.38(16)
O1 C12 C13 C14 178.26(19)
C11 C12 C13 C14 -1.7(3)
C12 C13 C14 N21 -177.6(2)
C12 C13 C14 C15 1.6(3)
N21 C14 C15 C16 178.9(3)
C13 C14 C15 C16 -0.3(4)
C14 C15 C16 C11 -0.9(4)
C12 C11 C16 C15 0.8(3)
C8 C11 C16 C15 179.7(2)
C13 C14 N21 C21 -3.9(5)
C15 C14 N21 C21 176.9(3)
C13 C14 N21 C23 165.2(3)
C15 C14 N21 C23 -13.9(5)
C13 C14 N21 C23' -146.3(3)
C15 C14 N21 C23' 34.6(4)
C14 N21 C21 C22 -78.8(3)
C23 N21 C21 C22 111.4(3)
C23' N21 C21 C22 64.4(3)
C14 N21 C23 C24 90.6(4)
C21 N21 C23 C24 -99.5(3)
C23' N21 C23 C24 -3.6(3)
C14 N21 C23' C24' -105.5(4)
C21 N21 C23' C24' 108.3(3)
C23 N21 C23' C24' 4.2(3)
